data_7056767
loop_
_publ_author_name
'Manickam, Saravanakumar'
'Balijapalli, Umamahesh'
'Sathiyanarayanan, Kulathu Iyer'

_publ_section_title
;
 SnCl2-catalyzed synthesis of dihydro-5H-benzo[f]pyrazolo[3,4-b]quinoline
 and dihydroindeno[2,1-b]pyrazolo[4,3-e]pyridine with high fluorescence
 and their photophysical properties
;
_journal_issue 2
_journal_name_full 'New Journal of Chemistry'
_journal_page_first 860
_journal_paper_doi 10.1039/C7NJ03654J
_journal_volume 42
_journal_year 2018
_chemical_formula_sum 'C28 H0 N4'
_chemical_formula_weight 392.32
_space_group_crystal_system triclinic
_space_group_IT_number 2
_space_group_name_Hall '-P 1'
_space_group_name_H-M_alt 'P -1'
_symmetry_space_group_name_Hall '-P 1'
_symmetry_space_group_name_H-M 'P -1'
_atom_sites_solution_hydrogens geom
_audit_creation_method SHELXL-2014/6
_audit_update_record
;
2017-05-11 deposited with the CCDC.
2017-11-29 downloaded from the CCDC.
;
_cell_angle_alpha 95.021(3)
_cell_angle_beta 95.805(2)
_cell_angle_gamma 91.637(2)
_cell_formula_units_Z 2
_cell_length_a 7.3474(3)
_cell_length_b 8.9699(4)
_cell_length_c 16.5075(7)
_cell_measurement_temperature 293(2)
_cell_volume 1077.43(8)
_computing_structure_refinement 'SHELXL-2014/6 (Sheldrick, 2014)'
_diffrn_ambient_temperature 293(2)
_diffrn_measured_fraction_theta_full 0.993
_diffrn_measured_fraction_theta_max 0.979
_diffrn_radiation_type MoK\a
_diffrn_radiation_wavelength 0.71073
_diffrn_reflns_av_R_equivalents 0.0405
_diffrn_reflns_av_unetI/netI 0.0407
_diffrn_reflns_Laue_measured_fraction_full 0.993
_diffrn_reflns_Laue_measured_fraction_max 0.979
_diffrn_reflns_limit_h_max 9
_diffrn_reflns_limit_h_min -9
_diffrn_reflns_limit_k_max 11
_diffrn_reflns_limit_k_min -11
_diffrn_reflns_limit_l_max 21
_diffrn_reflns_limit_l_min -21
_diffrn_reflns_number 23605
_diffrn_reflns_point_group_measured_fraction_full 0.993
_diffrn_reflns_point_group_measured_fraction_max 0.979
_diffrn_reflns_theta_full 25.242
_diffrn_reflns_theta_max 27.110
_diffrn_reflns_theta_min 1.245
_exptl_absorpt_coefficient_mu 0.074
_exptl_crystal_density_diffrn 1.209
_exptl_crystal_F_000 392
_refine_diff_density_max 0.334
_refine_diff_density_min -0.226
_refine_diff_density_rms 0.043
_refine_ls_extinction_method none
_refine_ls_goodness_of_fit_ref 1.019
_refine_ls_hydrogen_treatment constr
_refine_ls_matrix_type full
_refine_ls_number_parameters 289
_refine_ls_number_reflns 4661
_refine_ls_number_restraints 0
_refine_ls_restrained_S_all 1.019
_refine_ls_R_factor_all 0.1060
_refine_ls_R_factor_gt 0.0545
_refine_ls_shift/su_max 0.000
_refine_ls_shift/su_mean 0.000
_refine_ls_structure_factor_coef Fsqd
_refine_ls_weighting_details 'w=1/[\s^2^(Fo^2^)+(0.0993P)^2^+0.2385P] where P=(Fo^2^+2Fc^2^)/3'
_refine_ls_weighting_scheme calc
_refine_ls_wR_factor_gt 0.1492
_refine_ls_wR_factor_ref 0.1918
_reflns_Friedel_coverage 0.000
_reflns_number_gt 2712
_reflns_number_total 4661
_reflns_threshold_expression 'I > 2\s(I)'
_cod_data_source_file c7nj03654j2.cif
_cod_data_source_block shelx_CCDC1
_cod_depositor_comments 'Adding full bibliography for 7056766--7056767.cif.'
_cod_database_code 7056767
_shelx_space_group_comment
;
The symmetry employed for this shelxl refinement is uniquely defined
by the following loop, which should always be used as a source of
symmetry information in preference to the above space-group names.
They are only intended as comments.
;
_shelxl_version_number 2014/6

loop_
_space_group_symop_operation_xyz
'x, y, z'
'-x, -y, -z'

loop_
_atom_site_label
_atom_site_type_symbol
_atom_site_fract_x
_atom_site_fract_y
_atom_site_fract_z
_atom_site_U_iso_or_equiv
_atom_site_adp_type
_atom_site_occupancy
_atom_site_site_symmetry_order
_atom_site_calc_flag
_atom_site_refinement_flags_posn
_atom_site_refinement_flags_adp
C1 C 0.3198(3) 0.0056(2) 0.75303(12) 0.0430(5) Uani 1 1 d . .
C2 C 0.2193(3) -0.1289(2) 0.75386(13) 0.0441(5) Uani 1 1 d . .
C3 C 0.2722(3) -0.2519(2) 0.80526(14) 0.0470(5) Uani 1 1 d . .
C4 C 0.4522(3) -0.2771(3) 0.83499(14) 0.0517(6) Uani 1 1 d . .
H4 H 0.5463 -0.2157 0.8212 0.062 Uiso 1 1 calc R U
C5 C 0.4947(3) -0.3900(3) 0.88394(16) 0.0596(7) Uani 1 1 d . .
H5 H 0.6160 -0.4037 0.9031 0.072 Uiso 1 1 calc R U
C7 C 0.3580(4) -0.4826(3) 0.90459(17) 0.0654(7) Uani 1 1 d . .
H7 H 0.3858 -0.5577 0.9387 0.078 Uiso 1 1 calc R U
C8 C 0.1799(3) -0.4633(3) 0.87440(17) 0.0657(7) Uani 1 1 d . .
H8 H 0.0878 -0.5275 0.8874 0.079 Uiso 1 1 calc R U
C9 C 0.1351(3) -0.3505(3) 0.82521(16) 0.0557(6) Uani 1 1 d . .
C10 C -0.0587(3) -0.3343(3) 0.78957(18) 0.0693(8) Uani 1 1 d . .
H10A H -0.1277 -0.4280 0.7899 0.083 Uiso 1 1 calc R U
H10B H -0.1160 -0.2576 0.8224 0.083 Uiso 1 1 calc R U
C11 C -0.0598(3) -0.2921(3) 0.70358(17) 0.0681(8) Uani 1 1 d . .
H11A H -0.0102 -0.3722 0.6701 0.082 Uiso 1 1 calc R U
H11B H -0.1848 -0.2786 0.6811 0.082 Uiso 1 1 calc R U
C12 C 0.0510(3) -0.1513(3) 0.70158(14) 0.0483(5) Uani 1 1 d . .
C13 C 0.0844(3) 0.0717(3) 0.65216(13) 0.0463(5) Uani 1 1 d . .
C14 C -0.1113(3) 0.2164(3) 0.55273(13) 0.0525(6) Uani 1 1 d . .
C15 C -0.2255(3) 0.1006(3) 0.51617(14) 0.0591(6) Uani 1 1 d . .
H15 H -0.2051 0.0027 0.5281 0.071 Uiso 1 1 calc R U
C16 C -0.3715(3) 0.1319(4) 0.46123(16) 0.0712(8) Uani 1 1 d . .
H16 H -0.4491 0.0540 0.4360 0.085 Uiso 1 1 calc R U
C17 C -0.4034(4) 0.2747(4) 0.44357(19) 0.0831(9) Uani 1 1 d . .
H17 H -0.5025 0.2942 0.4069 0.100 Uiso 1 1 calc R U
C18 C -0.2892(4) 0.3891(4) 0.4800(2) 0.0876(10) Uani 1 1 d . .
H18 H -0.3102 0.4868 0.4677 0.105 Uiso 1 1 calc R U
C19 C -0.1433(4) 0.3611(3) 0.53470(17) 0.0708(8) Uani 1 1 d . .
H19 H -0.0663 0.4396 0.5595 0.085 Uiso 1 1 calc R U
C20 C 0.3037(3) 0.2531(3) 0.67797(14) 0.0547(6) Uani 1 1 d . .
C21 C 0.2513(3) 0.1083(3) 0.69938(13) 0.0468(5) Uani 1 1 d . .
C22 C 0.4717(4) 0.3498(3) 0.70407(18) 0.0727(8) Uani 1 1 d . .
H22A H 0.5501 0.3018 0.7432 0.109 Uiso 1 1 calc R U
H22B H 0.5354 0.3652 0.6573 0.109 Uiso 1 1 calc R U
H22C H 0.4377 0.4447 0.7285 0.109 Uiso 1 1 calc R U
C23 C 0.4905(3) 0.0499(2) 0.80827(13) 0.0427(5) Uani 1 1 d . .
C24 C 0.6590(3) 0.0550(3) 0.77777(14) 0.0520(6) Uani 1 1 d . .
H24 H 0.6668 0.0284 0.7225 0.062 Uiso 1 1 calc R U
C25 C 0.8147(3) 0.0989(3) 0.82813(14) 0.0528(6) Uani 1 1 d . .
H25 H 0.9273 0.1012 0.8070 0.063 Uiso 1 1 calc R U
C26 C 0.8048(3) 0.1396(2) 0.90999(13) 0.0461(5) Uani 1 1 d . .
C27 C 0.6365(3) 0.1372(3) 0.94094(14) 0.0498(6) Uani 1 1 d . .
H27 H 0.6287 0.1660 0.9960 0.060 Uiso 1 1 calc R U
C28 C 0.4810(3) 0.0924(2) 0.89030(13) 0.0473(5) Uani 1 1 d . .
H28 H 0.3683 0.0907 0.9114 0.057 Uiso 1 1 calc R U
C29 C 0.9694(3) 0.1819(3) 0.96230(15) 0.0584(6) Uani 1 1 d . .
N1 N -0.0184(2) -0.0533(2) 0.65236(11) 0.0483(5) Uani 1 1 d . .
N2 N 0.0430(2) 0.1899(2) 0.60793(12) 0.0536(5) Uani 1 1 d . .
N3 N 0.1788(3) 0.3003(2) 0.62414(13) 0.0621(6) Uani 1 1 d . .
N4 N 1.1026(3) 0.2130(3) 1.00251(15) 0.0841(8) Uani 1 1 d . .

loop_
_atom_site_aniso_label
_atom_site_aniso_U_11
_atom_site_aniso_U_22
_atom_site_aniso_U_33
_atom_site_aniso_U_23
_atom_site_aniso_U_13
_atom_site_aniso_U_12
C1 0.0346(10) 0.0512(13) 0.0424(12) -0.0005(10) 0.0040(9) 0.0023(9)
C2 0.0360(11) 0.0483(13) 0.0471(12) 0.0010(10) 0.0022(9) 0.0018(9)
C3 0.0376(11) 0.0496(13) 0.0526(13) 0.0014(10) 0.0018(9) 0.0026(9)
C4 0.0397(12) 0.0514(14) 0.0631(15) 0.0050(11) 0.0007(10) 0.0039(10)
C5 0.0485(13) 0.0593(15) 0.0693(16) 0.0053(13) -0.0043(11) 0.0112(12)
C7 0.0637(16) 0.0586(16) 0.0739(18) 0.0172(13) -0.0028(13) 0.0055(13)
C8 0.0566(15) 0.0613(16) 0.0802(18) 0.0189(14) 0.0024(13) -0.0040(12)
C9 0.0428(12) 0.0544(14) 0.0697(16) 0.0112(12) 0.0001(11) -0.0014(11)
C10 0.0411(13) 0.0736(18) 0.094(2) 0.0305(15) -0.0040(12) -0.0090(12)
C11 0.0529(14) 0.0641(17) 0.0818(19) 0.0099(14) -0.0173(13) -0.0152(12)
C12 0.0396(11) 0.0542(14) 0.0493(13) 0.0026(10) -0.0009(9) -0.0002(10)
C13 0.0427(11) 0.0518(13) 0.0433(12) 0.0025(10) 0.0003(9) 0.0026(10)
C14 0.0458(12) 0.0708(16) 0.0413(12) 0.0108(11) 0.0014(9) 0.0053(11)
C15 0.0540(14) 0.0776(18) 0.0449(13) 0.0101(12) -0.0015(10) -0.0022(12)
C16 0.0573(15) 0.102(2) 0.0529(15) 0.0172(15) -0.0045(12) -0.0113(15)
C17 0.0567(16) 0.118(3) 0.076(2) 0.0417(19) -0.0123(14) 0.0005(17)
C18 0.0729(19) 0.095(2) 0.097(2) 0.0380(19) -0.0136(17) 0.0108(17)
C19 0.0648(16) 0.0733(18) 0.0727(18) 0.0157(14) -0.0084(13) 0.0054(14)
C20 0.0520(13) 0.0572(15) 0.0531(14) 0.0060(11) -0.0018(11) -0.0056(11)
C21 0.0411(11) 0.0527(13) 0.0452(12) 0.0008(10) 0.0011(9) -0.0016(10)
C22 0.0708(17) 0.0656(17) 0.0775(18) 0.0160(14) -0.0150(14) -0.0188(14)
C23 0.0375(11) 0.0440(12) 0.0459(12) 0.0043(9) 0.0006(9) 0.0011(9)
C24 0.0431(12) 0.0673(15) 0.0438(12) -0.0028(11) 0.0038(9) -0.0011(11)
C25 0.0397(12) 0.0672(16) 0.0505(13) -0.0002(11) 0.0063(10) -0.0036(11)
C26 0.0404(11) 0.0469(13) 0.0493(13) 0.0051(10) -0.0043(9) -0.0005(9)
C27 0.0497(13) 0.0555(14) 0.0428(12) 0.0002(10) 0.0014(10) 0.0017(10)
C28 0.0395(11) 0.0541(14) 0.0485(13) 0.0038(10) 0.0050(9) 0.0034(10)
C29 0.0481(13) 0.0672(16) 0.0567(14) 0.0002(12) -0.0040(11) -0.0034(12)
N1 0.0396(9) 0.0565(12) 0.0472(10) 0.0030(9) -0.0006(8) -0.0022(9)
N2 0.0471(11) 0.0601(12) 0.0518(11) 0.0098(9) -0.0067(8) -0.0030(9)
N3 0.0582(12) 0.0619(13) 0.0638(13) 0.0142(10) -0.0098(10) -0.0080(10)
N4 0.0587(14) 0.111(2) 0.0751(16) -0.0064(14) -0.0144(12) -0.0118(13)

loop_
_atom_type_symbol
_atom_type_description
_atom_type_scat_dispersion_real
_atom_type_scat_dispersion_imag
_atom_type_scat_source
C C 0.0033 0.0016 'International Tables Vol C Tables 4.2.6.8 and 6.1.1.4'
H H 0.0000 0.0000 'International Tables Vol C Tables 4.2.6.8 and 6.1.1.4'
N N 0.0061 0.0033 'International Tables Vol C Tables 4.2.6.8 and 6.1.1.4'

loop_
_geom_angle_atom_site_label_1
_geom_angle_atom_site_label_2
_geom_angle_atom_site_label_3
_geom_angle
C21 C1 C2 117.68(18)
C21 C1 C23 117.96(19)
C2 C1 C23 124.30(19)
C1 C2 C12 118.1(2)
C1 C2 C3 125.25(18)
C12 C2 C3 116.69(19)
C4 C3 C9 117.1(2)
C4 C3 C2 123.9(2)
C9 C3 C2 119.03(19)
C5 C4 C3 122.0(2)
C5 C4 H4 119.0
C3 C4 H4 119.0
C4 C5 C7 119.9(2)
C4 C5 H5 120.0
C7 C5 H5 120.0
C8 C7 C5 119.5(2)
C8 C7 H7 120.3
C5 C7 H7 120.3
C7 C8 C9 121.2(2)
C7 C8 H8 119.4
C9 C8 H8 119.4
C8 C9 C3 120.2(2)
C8 C9 C10 120.9(2)
C3 C9 C10 118.9(2)
C11 C10 C9 109.5(2)
C11 C10 H10A 109.8
C9 C10 H10A 109.8
C11 C10 H10B 109.8
C9 C10 H10B 109.8
H10A C10 H10B 108.2
C12 C11 C10 110.6(2)
C12 C11 H11A 109.5
C10 C11 H11A 109.5
C12 C11 H11B 109.5
C10 C11 H11B 109.5
H11A C11 H11B 108.1
N1 C12 C2 125.0(2)
N1 C12 C11 116.38(19)
C2 C12 C11 118.6(2)
N1 C13 N2 126.25(19)
N1 C13 C21 126.5(2)
N2 C13 C21 107.25(19)
C15 C14 C19 120.0(2)
C15 C14 N2 121.2(2)
C19 C14 N2 118.8(2)
C14 C15 C16 119.0(3)
C14 C15 H15 120.5
C16 C15 H15 120.5
C17 C16 C15 121.1(3)
C17 C16 H16 119.5
C15 C16 H16 119.5
C16 C17 C18 119.6(3)
C16 C17 H17 120.2
C18 C17 H17 120.2
C17 C18 C19 120.4(3)
C17 C18 H18 119.8
C19 C18 H18 119.8
C18 C19 C14 119.9(3)
C18 C19 H19 120.0
C14 C19 H19 120.0
N3 C20 C21 110.4(2)
N3 C20 C22 118.5(2)
C21 C20 C22 131.0(2)
C13 C21 C1 118.0(2)
C13 C21 C20 104.73(19)
C1 C21 C20 137.27(19)
C20 C22 H22A 109.5
C20 C22 H22B 109.5
H22A C22 H22B 109.5
C20 C22 H22C 109.5
H22A C22 H22C 109.5
H22B C22 H22C 109.5
C28 C23 C24 118.89(19)
C28 C23 C1 120.28(18)
C24 C23 C1 120.79(19)
C25 C24 C23 120.7(2)
C25 C24 H24 119.7
C23 C24 H24 119.7
C24 C25 C26 120.2(2)
C24 C25 H25 119.9
C26 C25 H25 119.9
C25 C26 C27 119.65(19)
C25 C26 C29 119.5(2)
C27 C26 C29 120.8(2)
C28 C27 C26 119.9(2)
C28 C27 H27 120.0
C26 C27 H27 120.0
C27 C28 C23 120.6(2)
C27 C28 H28 119.7
C23 C28 H28 119.7
N4 C29 C26 178.2(3)
C12 N1 C13 114.78(18)
C13 N2 N3 110.26(17)
C13 N2 C14 131.7(2)
N3 N2 C14 118.05(19)
C20 N3 N2 107.3(2)

loop_
_geom_bond_atom_site_label_1
_geom_bond_atom_site_label_2
_geom_bond_distance
C1 C21 1.402(3)
C1 C2 1.398(3)
C1 C23 1.496(3)
C2 C12 1.433(3)
C2 C3 1.486(3)
C3 C4 1.396(3)
C3 C9 1.405(3)
C4 C5 1.373(3)
C4 H4 0.9300
C5 C7 1.373(4)
C5 H5 0.9300
C7 C8 1.374(3)
C7 H7 0.9300
C8 C9 1.378(3)
C8 H8 0.9300
C9 C10 1.501(3)
C10 C11 1.500(4)
C10 H10A 0.9700
C10 H10B 0.9700
C11 C12 1.489(3)
C11 H11A 0.9700
C11 H11B 0.9700
C12 N1 1.327(3)
C13 N1 1.334(3)
C13 N2 1.363(3)
C13 C21 1.399(3)
C14 C15 1.373(3)
C14 C19 1.378(4)
C14 N2 1.420(3)
C15 C16 1.385(3)
C15 H15 0.9300
C16 C17 1.360(4)
C16 H16 0.9300
C17 C18 1.364(4)
C17 H17 0.9300
C18 C19 1.374(4)
C18 H18 0.9300
C19 H19 0.9300
C20 N3 1.317(3)
C20 C21 1.428(3)
C20 C22 1.493(3)
C22 H22A 0.9600
C22 H22B 0.9600
C22 H22C 0.9600
C23 C28 1.383(3)
C23 C24 1.385(3)
C24 C25 1.370(3)
C24 H24 0.9300
C25 C26 1.378(3)
C25 H25 0.9300
C26 C27 1.385(3)
C26 C29 1.435(3)
C27 C28 1.374(3)
C27 H27 0.9300
C28 H28 0.9300
C29 N4 1.139(3)
N2 N3 1.375(3)

loop_
_geom_torsion_atom_site_label_1
_geom_torsion_atom_site_label_2
_geom_torsion_atom_site_label_3
_geom_torsion_atom_site_label_4
_geom_torsion
C21 C1 C2 C12 -1.6(3)
C23 C1 C2 C12 175.44(19)
C21 C1 C2 C3 178.7(2)
C23 C1 C2 C3 -4.2(3)
C1 C2 C3 C4 -25.3(3)
C12 C2 C3 C4 155.1(2)
C1 C2 C3 C9 155.3(2)
C12 C2 C3 C9 -24.4(3)
C9 C3 C4 C5 -2.1(4)
C2 C3 C4 C5 178.4(2)
C3 C4 C5 C7 0.4(4)
C4 C5 C7 C8 1.5(4)
C5 C7 C8 C9 -1.5(4)
C7 C8 C9 C3 -0.3(4)
C7 C8 C9 C10 177.4(3)
C4 C3 C9 C8 2.1(4)
C2 C3 C9 C8 -178.4(2)
C4 C3 C9 C10 -175.7(2)
C2 C3 C9 C10 3.8(3)
C8 C9 C10 C11 -140.6(3)
C3 C9 C10 C11 37.1(3)
C9 C10 C11 C12 -57.4(3)
C1 C2 C12 N1 -0.5(3)
C3 C2 C12 N1 179.2(2)
C1 C2 C12 C11 -178.3(2)
C3 C2 C12 C11 1.4(3)
C10 C11 C12 N1 -138.4(2)
C10 C11 C12 C2 39.7(3)
C19 C14 C15 C16 0.2(4)
N2 C14 C15 C16 -178.4(2)
C14 C15 C16 C17 -0.3(4)
C15 C16 C17 C18 0.5(5)
C16 C17 C18 C19 -0.5(5)
C17 C18 C19 C14 0.3(5)
C15 C14 C19 C18 -0.2(4)
N2 C14 C19 C18 178.5(2)
N1 C13 C21 C1 -0.4(3)
N2 C13 C21 C1 177.54(19)
N1 C13 C21 C20 -179.1(2)
N2 C13 C21 C20 -1.1(2)
C2 C1 C21 C13 2.0(3)
C23 C1 C21 C13 -175.24(19)
C2 C1 C21 C20 -179.9(3)
C23 C1 C21 C20 2.9(4)
N3 C20 C21 C13 1.0(3)
C22 C20 C21 C13 -176.7(3)
N3 C20 C21 C1 -177.3(3)
C22 C20 C21 C1 5.0(5)
C21 C1 C23 C28 104.3(2)
C2 C1 C23 C28 -72.8(3)
C21 C1 C23 C24 -73.1(3)
C2 C1 C23 C24 109.9(3)
C28 C23 C24 C25 1.1(3)
C1 C23 C24 C25 178.5(2)
C23 C24 C25 C26 -0.4(4)
C24 C25 C26 C27 -0.6(4)
C24 C25 C26 C29 178.5(2)
C25 C26 C27 C28 1.0(3)
C29 C26 C27 C28 -178.2(2)
C26 C27 C28 C23 -0.2(3)
C24 C23 C28 C27 -0.8(3)
C1 C23 C28 C27 -178.2(2)
C2 C12 N1 C13 2.0(3)
C11 C12 N1 C13 179.9(2)
N2 C13 N1 C12 -179.2(2)
C21 C13 N1 C12 -1.6(3)
N1 C13 N2 N3 178.8(2)
C21 C13 N2 N3 0.9(3)
N1 C13 N2 C14 0.5(4)
C21 C13 N2 C14 -177.4(2)
C15 C14 N2 C13 -20.1(4)
C19 C14 N2 C13 161.3(2)
C15 C14 N2 N3 161.8(2)
C19 C14 N2 N3 -16.9(3)
C21 C20 N3 N2 -0.5(3)
C22 C20 N3 N2 177.6(2)
C13 N2 N3 C20 -0.3(3)
C14 N2 N3 C20 178.3(2)
